data_7050212
loop_
_publ_author_name
'Baker, Robert J.'
'Jones, Cameron'
'Kloth, Marc'
'Mills, David P.'

_publ_section_title
;
 The reactivity of gallium(i) and indium(i) halides towards
 bipyridines, terpyridines, imino-substituted pyridines and
 bis(imino)acenaphthenes
;
_journal_issue 2
_journal_name_full 'New Journal of Chemistry'
_journal_page_first 207
_journal_paper_doi 10.1039/b310592j
_journal_volume 28
_journal_year 2004
_chemical_formula_sum 'C33 H43 Ga2 I6 N3'
_chemical_formula_weight 1382.54
_chemical_name_systematic
;
?
;
_space_group_IT_number 2
_symmetry_cell_setting triclinic
_symmetry_space_group_name_Hall '-P 1'
_symmetry_space_group_name_H-M 'P -1'
_atom_sites_solution_hydrogens geom
_atom_sites_solution_primary direct
_atom_sites_solution_secondary difmap
_audit_creation_method SHELXL-97
_cell_angle_alpha 76.95(3)
_cell_angle_beta 86.76(3)
_cell_angle_gamma 81.91(3)
_cell_formula_units_Z 2
_cell_length_a 10.285(2)
_cell_length_b 13.001(3)
_cell_length_c 16.458(3)
_cell_measurement_temperature 150(2)
_cell_volume 2121.8(8)
_computing_structure_refinement 'SHELXL-97 (Sheldrick, 1997)'
_computing_structure_solution 'SHELXS-97 (Sheldrick, 1990)'
_diffrn_ambient_temperature 150(2)
_diffrn_measured_fraction_theta_full 0.977
_diffrn_measured_fraction_theta_max 0.977
_diffrn_measurement_device_type 'Nonius Kappa CCD'
_diffrn_radiation_monochromator graphite
_diffrn_radiation_source 'fine-focus sealed tube'
_diffrn_radiation_type MoK\a
_diffrn_radiation_wavelength 0.71073
_diffrn_reflns_av_R_equivalents 0.1385
_diffrn_reflns_av_sigmaI/netI 0.0960
_diffrn_reflns_limit_h_max 12
_diffrn_reflns_limit_h_min -12
_diffrn_reflns_limit_k_max 15
_diffrn_reflns_limit_k_min -15
_diffrn_reflns_limit_l_max 19
_diffrn_reflns_limit_l_min -19
_diffrn_reflns_number 26217
_diffrn_reflns_theta_full 25.37
_diffrn_reflns_theta_max 25.37
_diffrn_reflns_theta_min 3.14
_exptl_absorpt_coefficient_mu 5.660
_exptl_absorpt_correction_T_max 0.524
_exptl_absorpt_correction_T_min 0.241
_exptl_absorpt_correction_type multi-scan
_exptl_absorpt_process_details 'Sortav (Blessing)'
_exptl_crystal_colour yellow
_exptl_crystal_density_diffrn 2.164
_exptl_crystal_density_method 'not measured'
_exptl_crystal_description prism
_exptl_crystal_F_000 1284
_exptl_crystal_size_max 0.25
_exptl_crystal_size_mid 0.25
_exptl_crystal_size_min 0.15
_refine_diff_density_max 2.006
_refine_diff_density_min -2.507
_refine_diff_density_rms 0.277
_refine_ls_extinction_coef 0.0052(5)
_refine_ls_extinction_expression Fc^*^=kFc[1+0.001xFc^2^\l^3^/sin(2\q)]^-1/4^
_refine_ls_extinction_method SHELXL
_refine_ls_goodness_of_fit_ref 1.083
_refine_ls_hydrogen_treatment mixed
_refine_ls_matrix_type full
_refine_ls_number_parameters 408
_refine_ls_number_reflns 7606
_refine_ls_number_restraints 0
_refine_ls_restrained_S_all 1.083
_refine_ls_R_factor_all 0.0807
_refine_ls_R_factor_gt 0.0655
_refine_ls_shift/su_max 0.001
_refine_ls_shift/su_mean 0.000
_refine_ls_structure_factor_coef Fsqd
_refine_ls_weighting_details 'calc w=1/[\s^2^(Fo^2^)+(0.0829P)^2^+8.2456P] where P=(Fo^2^+2Fc^2^)/3'
_refine_ls_weighting_scheme calc
_refine_ls_wR_factor_gt 0.1652
_refine_ls_wR_factor_ref 0.1757
_reflns_number_gt 6113
_reflns_number_total 7606
_reflns_threshold_expression >2sigma(I)
_cod_data_source_file b310592j.txt
_cod_data_source_block compound_8
_cod_original_cell_volume 2121.8(7)
_cod_original_sg_symbol_H-M P-1
_cod_database_code 7050212

loop_
_symmetry_equiv_pos_as_xyz
'x, y, z'
'-x, -y, -z'

loop_
_atom_site_label
_atom_site_type_symbol
_atom_site_fract_x
_atom_site_fract_y
_atom_site_fract_z
_atom_site_U_iso_or_equiv
_atom_site_adp_type
_atom_site_occupancy
_atom_site_symmetry_multiplicity
_atom_site_calc_flag
_atom_site_refinement_flags
_atom_site_disorder_assembly
_atom_site_disorder_group
I1 I 0.93011(7) 0.70104(6) 0.27278(5) 0.0428(2) Uani 1 1 d . . .
I2 I 0.60562(7) 0.53151(5) 0.39054(4) 0.0397(2) Uani 1 1 d . . .
I3 I 1.24983(7) 0.88849(5) 0.15880(5) 0.0452(2) Uani 1 1 d . . .
I4 I 1.00510(8) 1.15609(6) 0.03287(5) 0.0521(3) Uani 1 1 d . . .
I5 I 1.27403(7) 1.17793(5) 0.20800(4) 0.0397(2) Uani 1 1 d . . .
I6 I 0.93726(7) 1.03913(7) 0.28651(5) 0.0511(3) Uani 1 1 d . . .
Ga1 Ga 0.68566(10) 0.68667(8) 0.29218(6) 0.0275(3) Uani 1 1 d . . .
Ga2 Ga 1.11192(11) 1.06470(8) 0.17036(7) 0.0345(3) Uani 1 1 d . . .
N1 N 0.6233(7) 0.8051(6) 0.3664(4) 0.0274(16) Uani 1 1 d . . .
N2 N 0.6337(7) 0.8219(6) 0.2067(5) 0.0280(16) Uani 1 1 d . . .
N3 N 0.6516(8) 0.6342(7) 0.1764(5) 0.0320(18) Uani 1 1 d . . .
C1 C 0.6104(10) 0.9028(8) 0.3250(6) 0.034(2) Uani 1 1 d . . .
C2 C 0.6468(10) 0.7098(7) 0.1113(6) 0.031(2) Uani 1 1 d . . .
C3 C 0.5771(10) 0.9995(8) 0.3571(7) 0.036(2) Uani 1 1 d . . .
H3A H 0.5533 0.9803 0.4166 0.054 Uiso 1 1 calc R . .
H3B H 0.5027 1.0442 0.3267 0.054 Uiso 1 1 calc R . .
H3C H 0.6530 1.0390 0.3496 0.054 Uiso 1 1 calc R . .
C4 C 0.6399(14) 0.6963(10) 0.0235(7) 0.055(3) Uani 1 1 d . . .
H4A H 0.7234 0.7090 -0.0062 0.083 Uiso 1 1 calc R . .
H4B H 0.5686 0.7473 -0.0051 0.083 Uiso 1 1 calc R . .
H4C H 0.6231 0.6236 0.0245 0.083 Uiso 1 1 calc R . .
C5 C 0.5906(10) 0.7825(7) 0.4537(6) 0.032(2) Uani 1 1 d . . .
C6 C 0.6900(11) 0.7491(8) 0.5125(6) 0.036(2) Uani 1 1 d . . .
C7 C 0.6486(11) 0.7228(9) 0.5954(6) 0.042(3) Uani 1 1 d . . .
H7 H 0.7139 0.7023 0.6366 0.051 Uiso 1 1 calc R . .
C8 C 0.5233(12) 0.7243(8) 0.6209(6) 0.042(3) Uani 1 1 d . . .
H8 H 0.5021 0.7032 0.6787 0.050 Uiso 1 1 calc R . .
C9 C 0.4211(12) 0.7572(8) 0.5624(7) 0.043(3) Uani 1 1 d . . .
H9 H 0.3315 0.7608 0.5803 0.052 Uiso 1 1 calc R . .
C10 C 0.4563(11) 0.7845(8) 0.4768(6) 0.038(2) Uani 1 1 d . . .
C11 C 0.8336(11) 0.7441(9) 0.4902(7) 0.046(3) Uani 1 1 d . . .
H11 H 0.8416 0.7660 0.4280 0.055 Uiso 1 1 calc R . .
C12 C 0.8996(13) 0.8241(12) 0.5265(8) 0.062(4) Uani 1 1 d . . .
H12A H 0.8484 0.8949 0.5119 0.093 Uiso 1 1 calc R . .
H12B H 0.9890 0.8274 0.5031 0.093 Uiso 1 1 calc R . .
H12C H 0.9029 0.8004 0.5873 0.093 Uiso 1 1 calc R . .
C13 C 0.9057(12) 0.6297(10) 0.5161(9) 0.061(4) Uani 1 1 d . . .
H13A H 0.9105 0.6091 0.5770 0.091 Uiso 1 1 calc R . .
H13B H 0.9948 0.6268 0.4914 0.091 Uiso 1 1 calc R . .
H13C H 0.8577 0.5805 0.4962 0.091 Uiso 1 1 calc R . .
C14 C 0.3475(10) 0.8202(9) 0.4159(7) 0.047(3) Uani 1 1 d . . .
H14 H 0.3877 0.8386 0.3586 0.056 Uiso 1 1 calc R . .
C15 C 0.2588(12) 0.9191(11) 0.4318(9) 0.064(4) Uani 1 1 d . . .
H15A H 0.2190 0.9029 0.4880 0.096 Uiso 1 1 calc R . .
H15B H 0.1895 0.9400 0.3906 0.096 Uiso 1 1 calc R . .
H15C H 0.3113 0.9776 0.4271 0.096 Uiso 1 1 calc R . .
C16 C 0.2611(12) 0.7318(12) 0.4183(8) 0.064(4) Uani 1 1 d . . .
H16A H 0.3149 0.6700 0.4035 0.097 Uiso 1 1 calc R . .
H16B H 0.1905 0.7583 0.3783 0.097 Uiso 1 1 calc R . .
H16C H 0.2229 0.7110 0.4745 0.097 Uiso 1 1 calc R . .
C17 C 0.6304(9) 0.5274(7) 0.1691(5) 0.029(2) Uani 1 1 d . . .
C18 C 0.5016(9) 0.5108(7) 0.1601(6) 0.029(2) Uani 1 1 d . . .
C19 C 0.4846(10) 0.4080(8) 0.1499(6) 0.036(2) Uani 1 1 d . . .
H19 H 0.3987 0.3931 0.1426 0.043 Uiso 1 1 calc R . .
C20 C 0.5887(11) 0.3297(8) 0.1502(7) 0.040(2) Uani 1 1 d . . .
H20 H 0.5749 0.2621 0.1420 0.048 Uiso 1 1 calc R . .
C21 C 0.7137(11) 0.3490(8) 0.1625(6) 0.043(3) Uani 1 1 d . . .
H21 H 0.7849 0.2936 0.1636 0.051 Uiso 1 1 calc R . .
C22 C 0.7379(9) 0.4467(8) 0.1732(6) 0.032(2) Uani 1 1 d . . .
C23 C 0.3812(10) 0.5913(8) 0.1631(7) 0.041(2) Uani 1 1 d . . .
H23 H 0.4103 0.6589 0.1702 0.049 Uiso 1 1 calc R . .
C24 C 0.3067(13) 0.6151(11) 0.0815(9) 0.062(3) Uani 1 1 d . . .
H24A H 0.3609 0.6506 0.0356 0.093 Uiso 1 1 calc R . .
H24B H 0.2244 0.6617 0.0867 0.093 Uiso 1 1 calc R . .
H24C H 0.2870 0.5483 0.0699 0.093 Uiso 1 1 calc R . .
C25 C 0.2904(11) 0.5517(10) 0.2371(7) 0.047(3) Uani 1 1 d . . .
H25A H 0.2495 0.4924 0.2266 0.071 Uiso 1 1 calc R . .
H25B H 0.2220 0.6099 0.2441 0.071 Uiso 1 1 calc R . .
H25C H 0.3417 0.5276 0.2879 0.071 Uiso 1 1 calc R . .
C26 C 0.8763(11) 0.4668(9) 0.1853(8) 0.050(3) Uani 1 1 d . . .
H26 H 0.8701 0.5395 0.1971 0.060 Uiso 1 1 calc R . .
C27 C 0.9574(14) 0.4679(14) 0.1059(10) 0.080(5) Uani 1 1 d . . .
H27A H 0.9700 0.3965 0.0941 0.121 Uiso 1 1 calc R . .
H27B H 1.0431 0.4895 0.1123 0.121 Uiso 1 1 calc R . .
H27C H 0.9118 0.5185 0.0596 0.121 Uiso 1 1 calc R . .
C28 C 0.9389(13) 0.3883(12) 0.2600(9) 0.070(4) Uani 1 1 d . . .
H28A H 0.8788 0.3861 0.3086 0.105 Uiso 1 1 calc R . .
H28B H 1.0213 0.4110 0.2720 0.105 Uiso 1 1 calc R . .
H28C H 0.9568 0.3173 0.2477 0.105 Uiso 1 1 calc R . .
C29 C 0.6250(10) 0.9139(7) 0.2312(6) 0.031(2) Uani 1 1 d . . .
C30 C 0.6363(10) 1.0104(8) 0.1719(6) 0.037(2) Uani 1 1 d . . .
H30 H 0.6365 1.0757 0.1887 0.044 Uiso 1 1 calc R . .
C31 C 0.6468(11) 1.0054(8) 0.0896(6) 0.040(2) Uani 1 1 d . . .
H31 H 0.6512 1.0692 0.0484 0.048 Uiso 1 1 calc R . .
C32 C 0.6512(10) 0.9091(8) 0.0641(6) 0.036(2) Uani 1 1 d . . .
H32 H 0.6577 0.9064 0.0069 0.044 Uiso 1 1 calc R . .
C33 C 0.6455(10) 0.8183(7) 0.1264(6) 0.034(2) Uani 1 1 d . . .

loop_
_atom_site_aniso_label
_atom_site_aniso_U_11
_atom_site_aniso_U_22
_atom_site_aniso_U_33
_atom_site_aniso_U_23
_atom_site_aniso_U_13
_atom_site_aniso_U_12
I1 0.0308(4) 0.0541(5) 0.0528(5) -0.0277(3) -0.0074(3) -0.0087(3)
I2 0.0583(5) 0.0350(4) 0.0290(4) -0.0076(3) -0.0017(3) -0.0155(3)
I3 0.0509(5) 0.0377(4) 0.0483(4) -0.0134(3) -0.0116(3) 0.0004(3)
I4 0.0570(5) 0.0521(5) 0.0491(5) -0.0155(3) -0.0278(4) 0.0039(4)
I5 0.0427(4) 0.0454(4) 0.0371(4) -0.0120(3) -0.0075(3) -0.0188(3)
I6 0.0370(4) 0.0625(5) 0.0574(5) -0.0143(4) -0.0003(3) -0.0169(3)
Ga1 0.0317(6) 0.0286(5) 0.0248(5) -0.0089(4) -0.0067(4) -0.0059(4)
Ga2 0.0339(6) 0.0345(6) 0.0390(6) -0.0124(4) -0.0115(5) -0.0069(4)
N1 0.033(4) 0.030(4) 0.021(4) -0.005(3) -0.009(3) -0.005(3)
N2 0.026(4) 0.034(4) 0.027(4) -0.011(3) -0.008(3) -0.005(3)
N3 0.027(4) 0.046(5) 0.029(4) -0.018(4) -0.006(3) -0.007(3)
C1 0.039(6) 0.036(6) 0.035(5) -0.018(4) -0.018(4) -0.002(4)
C2 0.044(6) 0.034(5) 0.023(5) -0.014(4) -0.008(4) -0.017(4)
C3 0.035(5) 0.033(5) 0.045(6) -0.019(4) -0.008(4) -0.003(4)
C4 0.084(9) 0.062(8) 0.027(6) -0.020(5) 0.001(6) -0.016(7)
C5 0.042(6) 0.032(5) 0.028(5) -0.014(4) -0.002(4) -0.004(4)
C6 0.047(6) 0.039(6) 0.027(5) -0.014(4) -0.010(4) -0.005(4)
C7 0.051(7) 0.051(7) 0.030(5) -0.015(5) -0.012(5) -0.011(5)
C8 0.074(8) 0.032(5) 0.020(5) -0.004(4) 0.001(5) -0.014(5)
C9 0.057(7) 0.038(6) 0.040(6) -0.013(4) -0.001(5) -0.018(5)
C10 0.052(7) 0.035(5) 0.029(5) -0.012(4) -0.001(5) -0.006(5)
C11 0.045(7) 0.056(7) 0.044(6) -0.020(5) -0.021(5) -0.010(5)
C12 0.053(8) 0.097(10) 0.057(8) -0.045(7) -0.006(6) -0.031(7)
C13 0.052(7) 0.055(8) 0.086(10) -0.040(7) -0.033(7) 0.009(6)
C14 0.034(6) 0.056(7) 0.052(7) -0.011(5) -0.007(5) -0.009(5)
C15 0.038(7) 0.081(9) 0.062(8) 0.005(7) -0.003(6) -0.002(6)
C16 0.045(7) 0.105(11) 0.044(7) -0.028(7) -0.009(6) 0.005(7)
C17 0.039(5) 0.028(5) 0.022(5) -0.009(4) -0.007(4) -0.005(4)
C18 0.028(5) 0.037(5) 0.027(5) -0.007(4) -0.009(4) -0.013(4)
C19 0.039(6) 0.035(5) 0.039(6) -0.013(4) -0.008(4) -0.012(4)
C20 0.047(6) 0.035(6) 0.043(6) -0.018(4) -0.008(5) -0.007(5)
C21 0.053(7) 0.041(6) 0.034(6) -0.014(4) -0.002(5) 0.003(5)
C22 0.032(5) 0.041(6) 0.030(5) -0.017(4) -0.006(4) -0.008(4)
C23 0.030(5) 0.042(6) 0.056(7) -0.018(5) -0.011(5) -0.008(4)
C24 0.054(8) 0.061(8) 0.071(9) -0.014(7) -0.023(7) 0.003(6)
C25 0.037(6) 0.058(7) 0.049(7) -0.020(5) 0.002(5) -0.004(5)
C26 0.035(6) 0.048(7) 0.076(8) -0.030(6) -0.010(6) -0.010(5)
C27 0.052(9) 0.112(13) 0.081(11) -0.021(9) -0.002(8) -0.026(8)
C28 0.043(7) 0.096(11) 0.070(9) -0.025(8) -0.026(6) 0.014(7)
C29 0.038(5) 0.034(5) 0.023(5) -0.007(4) -0.010(4) -0.007(4)
C30 0.040(6) 0.032(5) 0.039(6) -0.007(4) -0.018(5) -0.002(4)
C31 0.048(7) 0.038(6) 0.034(6) -0.004(4) 0.001(5) -0.013(5)
C32 0.044(6) 0.036(5) 0.030(5) -0.005(4) 0.000(4) -0.012(4)
C33 0.042(6) 0.033(5) 0.030(5) -0.008(4) -0.001(4) -0.007(4)

loop_
_atom_type_symbol
_atom_type_description
_atom_type_scat_dispersion_real
_atom_type_scat_dispersion_imag
_atom_type_scat_source
C C 0.0033 0.0016 'International Tables Vol C Tables 4.2.6.8 and 6.1.1.4'
H H 0.0000 0.0000 'International Tables Vol C Tables 4.2.6.8 and 6.1.1.4'
N N 0.0061 0.0033 'International Tables Vol C Tables 4.2.6.8 and 6.1.1.4'
Ga Ga 0.2307 1.6083 'International Tables Vol C Tables 4.2.6.8 and 6.1.1.4'
I I -0.4742 1.8119 'International Tables Vol C Tables 4.2.6.8 and 6.1.1.4'

loop_
_geom_angle_atom_site_label_1
_geom_angle_atom_site_label_2
_geom_angle_atom_site_label_3
_geom_angle
_geom_angle_site_symmetry_1
_geom_angle_site_symmetry_3
_geom_angle_publ_flag
N2 Ga1 N1 75.9(3) . . ?
N2 Ga1 N3 74.8(3) . . ?
N1 Ga1 N3 145.0(3) . . ?
N2 Ga1 I2 145.5(2) . . ?
N1 Ga1 I2 97.4(2) . . ?
N3 Ga1 I2 95.9(2) . . ?
N2 Ga1 I1 93.7(2) . . ?
N1 Ga1 I1 101.0(2) . . ?
N3 Ga1 I1 99.6(2) . . ?
I2 Ga1 I1 120.74(5) . . ?
I4 Ga2 I6 109.93(5) . . ?
I4 Ga2 I3 110.83(5) . . ?
I6 Ga2 I3 111.98(5) . . ?
I4 Ga2 I5 110.47(5) . . ?
I6 Ga2 I5 108.28(5) . . ?
I3 Ga2 I5 105.24(5) . . ?
C1 N1 C5 119.4(8) . . ?
C1 N1 Ga1 115.0(6) . . ?
C5 N1 Ga1 125.6(6) . . ?
C33 N2 C29 121.5(8) . . ?
C33 N2 Ga1 118.1(6) . . ?
C29 N2 Ga1 117.6(6) . . ?
C2 N3 C17 119.5(8) . . ?
C2 N3 Ga1 113.1(6) . . ?
C17 N3 Ga1 127.4(6) . . ?
N1 C1 C3 128.0(9) . . ?
N1 C1 C29 113.6(8) . . ?
C3 C1 C29 118.3(8) . . ?
N3 C2 C33 115.6(8) . . ?
N3 C2 C4 125.0(9) . . ?
C33 C2 C4 119.3(9) . . ?
C6 C5 C10 122.1(9) . . ?
C6 C5 N1 120.3(9) . . ?
C10 C5 N1 117.2(9) . . ?
C7 C6 C5 116.2(10) . . ?
C7 C6 C11 120.1(10) . . ?
C5 C6 C11 123.7(9) . . ?
C8 C7 C6 124.3(10) . . ?
C7 C8 C9 120.5(9) . . ?
C10 C9 C8 118.2(10) . . ?
C5 C10 C9 118.6(10) . . ?
C5 C10 C14 123.7(9) . . ?
C9 C10 C14 117.6(10) . . ?
C6 C11 C13 111.8(10) . . ?
C6 C11 C12 111.8(9) . . ?
C13 C11 C12 111.5(10) . . ?
C10 C14 C15 112.1(10) . . ?
C10 C14 C16 111.8(10) . . ?
C15 C14 C16 108.3(10) . . ?
C18 C17 C22 123.1(8) . . ?
C18 C17 N3 117.2(8) . . ?
C22 C17 N3 119.7(8) . . ?
C17 C18 C19 116.0(9) . . ?
C17 C18 C23 125.4(8) . . ?
C19 C18 C23 118.6(8) . . ?
C20 C19 C18 121.7(9) . . ?
C19 C20 C21 120.0(9) . . ?
C20 C21 C22 121.6(10) . . ?
C21 C22 C17 117.5(9) . . ?
C21 C22 C26 120.8(9) . . ?
C17 C22 C26 121.7(9) . . ?
C18 C23 C25 110.9(9) . . ?
C18 C23 C24 110.7(9) . . ?
C25 C23 C24 110.1(10) . . ?
C27 C26 C22 110.3(10) . . ?
C27 C26 C28 112.8(11) . . ?
C22 C26 C28 111.6(10) . . ?
N2 C29 C30 120.4(8) . . ?
N2 C29 C1 114.2(8) . . ?
C30 C29 C1 125.3(8) . . ?
C31 C30 C29 117.1(9) . . ?
C30 C31 C32 122.0(9) . . ?
C33 C32 C31 116.9(9) . . ?
N2 C33 C32 121.9(9) . . ?
N2 C33 C2 113.7(8) . . ?
C32 C33 C2 124.4(9) . . ?

loop_
_geom_bond_atom_site_label_1
_geom_bond_atom_site_label_2
_geom_bond_distance
_geom_bond_site_symmetry_2
_geom_bond_publ_flag
I1 Ga1 2.5442(13) . ?
I2 Ga1 2.4919(14) . ?
I3 Ga2 2.5589(15) . ?
I4 Ga2 2.5374(15) . ?
I5 Ga2 2.5594(14) . ?
I6 Ga2 2.5466(16) . ?
Ga1 N2 2.014(7) . ?
Ga1 N1 2.182(7) . ?
Ga1 N3 2.225(8) . ?
N1 C1 1.291(12) . ?
N1 C5 1.429(12) . ?
N2 C33 1.331(12) . ?
N2 C29 1.336(12) . ?
N3 C2 1.278(12) . ?
N3 C17 1.467(12) . ?
C1 C3 1.463(13) . ?
C1 C29 1.518(13) . ?
C2 C33 1.485(13) . ?
C2 C4 1.500(13) . ?
C5 C6 1.402(14) . ?
C5 C10 1.410(15) . ?
C6 C7 1.387(14) . ?
C6 C11 1.497(16) . ?
C7 C8 1.331(16) . ?
C8 C9 1.421(16) . ?
C9 C10 1.412(14) . ?
C10 C14 1.497(15) . ?
C11 C13 1.544(16) . ?
C11 C12 1.558(15) . ?
C14 C15 1.533(18) . ?
C14 C16 1.541(18) . ?
C17 C18 1.393(13) . ?
C17 C22 1.406(13) . ?
C18 C19 1.421(13) . ?
C18 C23 1.511(14) . ?
C19 C20 1.369(14) . ?
C20 C21 1.378(16) . ?
C21 C22 1.380(14) . ?
C22 C26 1.514(14) . ?
C23 C25 1.531(15) . ?
C23 C24 1.533(16) . ?
C26 C27 1.508(19) . ?
C26 C28 1.518(18) . ?
C29 C30 1.419(13) . ?
C30 C31 1.370(14) . ?
C31 C32 1.400(14) . ?
C32 C33 1.384(13) . ?
